data_7221753
loop_
_publ_author_name
'Tang, Gui-Mei'
'Wang, Jin-Hua'
'Zhao, Chao'
'Wang, Yong-Tao'
'Cui, Yue-Zhi'
'Cheng, Fei-Yue'
'Ng, Seik Weng'

_publ_section_title
;
 Multi odd--even effects on cell parameters, melting points, and optical
 properties of chiral crystal solids based on S-naproxen
;
_journal_issue 38
_journal_name_full CrystEngComm
_journal_page_first 7258
_journal_paper_doi 10.1039/C5CE01345C
_journal_volume 17
_journal_year 2015
_chemical_absolute_configuration rm
_chemical_formula_sum 'C16 H18 O3'
_chemical_formula_weight 258.30
_chemical_name_systematic
; 
 ? 
;
_space_group_IT_number 4
_symmetry_cell_setting monoclinic
_symmetry_space_group_name_Hall 'P 2yb'
_symmetry_space_group_name_H-M 'P 1 21 1'
_atom_sites_solution_hydrogens geom
_atom_sites_solution_primary direct
_atom_sites_solution_secondary difmap
_audit_creation_method SHELXL-97
_audit_update_record
;
2015-08-05 deposited with the CCDC.
2015-08-10 downloaded from the CCDC.
;
_cell_angle_alpha 90.00
_cell_angle_beta 102.919(5)
_cell_angle_gamma 90.00
_cell_formula_units_Z 2
_cell_length_a 8.1459(9)
_cell_length_b 5.8321(6)
_cell_length_c 15.3640(12)
_cell_measurement_reflns_used 873
_cell_measurement_temperature 298(2)
_cell_measurement_theta_max 21.04
_cell_measurement_theta_min 2.62
_cell_volume 711.43(12)
_computing_cell_refinement 'Bruker SMART'
_computing_data_collection 'Bruker SMART'
_computing_data_reduction 'Bruker SAINT'
_computing_molecular_graphics 'Bruker SHELXTL'
_computing_publication_material 'Bruker SHELXTL'
_computing_structure_refinement 'SHELXL-97 (Sheldrick, 1997)'
_computing_structure_solution 'SHELXS-97 (Sheldrick, 1990)'
_diffrn_ambient_temperature 298(2)
_diffrn_measured_fraction_theta_full 0.916
_diffrn_measured_fraction_theta_max 0.916
_diffrn_measurement_device_type 'CCD area detector'
_diffrn_measurement_method 'phi and omega scans'
_diffrn_radiation_monochromator graphite
_diffrn_radiation_source 'fine-focus sealed tube'
_diffrn_radiation_type MoK\a
_diffrn_radiation_wavelength 0.71073
_diffrn_reflns_av_R_equivalents 0.0154
_diffrn_reflns_av_sigmaI/netI 0.0293
_diffrn_reflns_limit_h_max 10
_diffrn_reflns_limit_h_min -8
_diffrn_reflns_limit_k_max 6
_diffrn_reflns_limit_k_min -6
_diffrn_reflns_limit_l_max 18
_diffrn_reflns_limit_l_min -18
_diffrn_reflns_number 3275
_diffrn_reflns_theta_full 26.00
_diffrn_reflns_theta_max 26.00
_diffrn_reflns_theta_min 2.62
_exptl_absorpt_coefficient_mu 0.082
_exptl_absorpt_correction_T_max 0.9951
_exptl_absorpt_correction_T_min 0.9678
_exptl_absorpt_correction_type none
_exptl_crystal_colour colourless
_exptl_crystal_density_diffrn 1.206
_exptl_crystal_density_method 'not measured'
_exptl_crystal_description plate
_exptl_crystal_F_000 276
_exptl_crystal_size_max 0.40
_exptl_crystal_size_mid 0.20
_exptl_crystal_size_min 0.06
_refine_diff_density_max 0.175
_refine_diff_density_min -0.135
_refine_diff_density_rms 0.028
_refine_ls_abs_structure_details 'Flack H D (1983), Acta Cryst. A39, 876-881'
_refine_ls_abs_structure_Flack 0(3)
_refine_ls_extinction_method none
_refine_ls_goodness_of_fit_ref 1.042
_refine_ls_hydrogen_treatment mixed
_refine_ls_matrix_type full
_refine_ls_number_parameters 173
_refine_ls_number_reflns 2196
_refine_ls_number_restraints 2
_refine_ls_restrained_S_all 1.042
_refine_ls_R_factor_all 0.0845
_refine_ls_R_factor_gt 0.0498
_refine_ls_shift/su_max 0.000
_refine_ls_shift/su_mean 0.000
_refine_ls_structure_factor_coef Fsqd
_refine_ls_weighting_details 'calc w=1/[\s^2^(Fo^2^)+(0.0831P)^2^+0.0774P] where P=(Fo^2^+2Fc^2^)/3'
_refine_ls_weighting_scheme calc
_refine_ls_wR_factor_gt 0.1366
_refine_ls_wR_factor_ref 0.1646
_reflns_number_gt 1387
_reflns_number_total 2196
_reflns_threshold_expression >2sigma(I)
_cod_data_source_file c5ce01345c2.cif
_cod_data_source_block compound_3
_cod_depositor_comments
;
The following automatic conversions were performed:

'_chemical_absolute_configuration' value 'RM' changed to 'rm'
according to
/usr/data/users/saulius/crontab/automatic-downloads/rss-feeds/RSC/lib/dictionaries/cif_core.dic
dictionary named 'cif_core.dic' version 2.4.2 from 2011-04-26.

'_symmetry_cell_setting' value 'Monoclinic' changed to 'monoclinic'
according to
/usr/data/users/saulius/crontab/automatic-downloads/rss-feeds/RSC/lib/dictionaries/cif_core.dic
dictionary named 'cif_core.dic' version 2.4.2 from 2011-04-26.

Automatic conversion script
Id: cif_fix_values 3271 2015-04-21 07:52:19Z andrius 

 Adding full bibliography for 7221751--7221756.cif.
;
_cod_original_sg_symbol_H-M P2(1)
_cod_database_code 7221753

loop_
_symmetry_equiv_pos_as_xyz
'x, y, z'
'-x, y+1/2, -z'

loop_
_atom_site_label
_atom_site_type_symbol
_atom_site_fract_x
_atom_site_fract_y
_atom_site_fract_z
_atom_site_U_iso_or_equiv
_atom_site_adp_type
_atom_site_occupancy
_atom_site_symmetry_multiplicity
_atom_site_calc_flag
_atom_site_refinement_flags
O1 O -0.2616(3) -0.4992(5) -0.67759(16) 0.0855(8) Uani 1 1 d .
O2 O -0.2433(5) -0.6619(8) -0.0770(3) 0.1533(17) Uani 1 1 d .
O3 O -0.4878(5) -0.5198(9) -0.1371(3) 0.1541(17) Uani 1 1 d .
C1 C -0.1906(4) -0.5875(6) -0.5183(2) 0.0699(10) Uani 1 1 d .
H1A H -0.1337 -0.7211 -0.5266 0.084 Uiso 1 1 calc R
C2 C -0.2600(4) -0.4547(6) -0.5896(2) 0.0670(10) Uani 1 1 d .
C3 C -0.3438(4) -0.2462(7) -0.5770(3) 0.0711(10) Uani 1 1 d .
H3A H -0.3901 -0.1544 -0.6258 0.085 Uiso 1 1 calc R
C4 C -0.3557(4) -0.1826(6) -0.4940(2) 0.0665(9) Uani 1 1 d .
H4A H -0.4091 -0.0455 -0.4864 0.080 Uiso 1 1 calc R
C5 C -0.2892(4) -0.3187(6) -0.4190(2) 0.0620(9) Uani 1 1 d .
C6 C -0.3070(4) -0.2602(7) -0.3326(2) 0.0661(9) Uani 1 1 d .
H6A H -0.3631 -0.1258 -0.3245 0.079 Uiso 1 1 calc R
C7 C -0.2434(4) -0.3970(6) -0.2602(2) 0.0706(10) Uani 1 1 d .
C8 C -0.1594(5) -0.5981(7) -0.2746(2) 0.0773(11) Uani 1 1 d .
H8A H -0.1157 -0.6924 -0.2261 0.093 Uiso 1 1 calc R
C9 C -0.1396(4) -0.6597(6) -0.3562(2) 0.0750(10) Uani 1 1 d .
H9A H -0.0820 -0.7942 -0.3625 0.090 Uiso 1 1 calc R
C10 C -0.2045(4) -0.5240(6) -0.4321(2) 0.0615(9) Uani 1 1 d .
C11 C -0.1864(5) -0.7079(8) -0.6972(3) 0.0974(13) Uani 1 1 d .
H11A H -0.1952 -0.7191 -0.7604 0.146 Uiso 1 1 calc R
H11B H -0.2434 -0.8353 -0.6776 0.146 Uiso 1 1 calc R
H11C H -0.0698 -0.7100 -0.6668 0.146 Uiso 1 1 calc R
C12 C -0.2577(5) -0.3238(8) -0.1672(2) 0.0860(12) Uani 1 1 d .
H12A H -0.3378 -0.1963 -0.1732 0.103 Uiso 1 1 calc R
C13 C -0.3253(7) -0.5192(11) -0.1221(3) 0.1012(14) Uani 1 1 d .
C14 C -0.0886(6) -0.2430(11) -0.1103(3) 0.1158(17) Uani 1 1 d .
H14A H -0.0485 -0.1149 -0.1388 0.174 Uiso 1 1 calc R
H14B H -0.0084 -0.3658 -0.1040 0.174 Uiso 1 1 calc R
H14C H -0.1030 -0.1977 -0.0524 0.174 Uiso 1 1 calc R
C15 C -0.5618(10) -0.721(2) -0.1003(6) 0.245(6) Uani 1 1 d D
H15A H -0.5266 -0.8593 -0.1259 0.294 Uiso 1 1 calc R
H15B H -0.5167 -0.7268 -0.0363 0.294 Uiso 1 1 calc R
C16 C -0.7156(10) -0.7190(19) -0.1143(5) 0.204(4) Uani 1 1 d D
H16A H -0.7539 -0.8559 -0.0902 0.306 Uiso 1 1 calc R
H16B H -0.7619 -0.7126 -0.1774 0.306 Uiso 1 1 calc R
H16C H -0.7518 -0.5873 -0.0861 0.306 Uiso 1 1 calc R

loop_
_atom_site_aniso_label
_atom_site_aniso_U_11
_atom_site_aniso_U_22
_atom_site_aniso_U_33
_atom_site_aniso_U_23
_atom_site_aniso_U_13
_atom_site_aniso_U_12
O1 0.0917(18) 0.079(2) 0.0898(16) 0.0030(15) 0.0295(13) 0.0099(17)
O2 0.148(3) 0.153(4) 0.156(3) 0.064(3) 0.028(3) 0.018(3)
O3 0.099(3) 0.175(4) 0.183(3) 0.074(3) 0.019(2) -0.027(3)
C1 0.061(2) 0.053(3) 0.095(2) -0.003(2) 0.0161(17) 0.0031(18)
C2 0.0580(19) 0.058(3) 0.089(2) 0.0037(19) 0.0249(16) -0.011(2)
C3 0.062(2) 0.055(3) 0.097(2) 0.0133(19) 0.0203(17) 0.004(2)
C4 0.063(2) 0.041(3) 0.096(2) 0.0071(17) 0.0168(17) 0.0035(18)
C5 0.0469(17) 0.048(3) 0.089(2) -0.0001(18) 0.0105(15) -0.0033(17)
C6 0.0559(19) 0.050(2) 0.092(2) -0.0001(18) 0.0171(16) -0.0040(17)
C7 0.067(2) 0.056(3) 0.087(2) 0.000(2) 0.0137(18) -0.002(2)
C8 0.083(3) 0.057(3) 0.086(2) 0.0113(18) 0.0072(19) 0.004(2)
C9 0.069(2) 0.054(3) 0.096(2) 0.001(2) 0.0045(17) 0.016(2)
C10 0.0474(16) 0.049(2) 0.087(2) 0.0026(17) 0.0108(14) -0.0011(18)
C11 0.114(3) 0.078(3) 0.109(3) -0.016(2) 0.043(2) 0.006(3)
C12 0.088(3) 0.080(3) 0.093(2) -0.001(2) 0.026(2) -0.003(2)
C13 0.096(3) 0.118(4) 0.089(3) 0.012(3) 0.018(2) -0.001(3)
C14 0.112(3) 0.131(5) 0.105(3) -0.026(3) 0.024(2) -0.029(3)
C15 0.127(6) 0.320(14) 0.281(9) 0.172(10) 0.029(6) -0.066(8)
C16 0.156(6) 0.231(11) 0.228(7) 0.030(7) 0.052(5) -0.078(7)

loop_
_atom_type_symbol
_atom_type_description
_atom_type_scat_dispersion_real
_atom_type_scat_dispersion_imag
_atom_type_scat_source
C C 0.0033 0.0016 'International Tables Vol C Tables 4.2.6.8 and 6.1.1.4'
H H 0.0000 0.0000 'International Tables Vol C Tables 4.2.6.8 and 6.1.1.4'
O O 0.0106 0.0060 'International Tables Vol C Tables 4.2.6.8 and 6.1.1.4'

loop_
_geom_angle_atom_site_label_1
_geom_angle_atom_site_label_2
_geom_angle_atom_site_label_3
_geom_angle
C2 O1 C11 117.4(3)
C13 O3 C15 114.9(5)
C2 C1 C10 120.3(3)
C2 C1 H1A 119.9
C10 C1 H1A 119.9
C1 C2 O1 126.7(3)
C1 C2 C3 120.1(3)
O1 C2 C3 113.2(3)
C4 C3 C2 119.9(3)
C4 C3 H3A 120.1
C2 C3 H3A 120.1
C3 C4 C5 121.5(3)
C3 C4 H4A 119.2
C5 C4 H4A 119.2
C4 C5 C6 122.3(3)
C4 C5 C10 118.2(3)
C6 C5 C10 119.5(3)
C7 C6 C5 121.6(3)
C7 C6 H6A 119.2
C5 C6 H6A 119.2
C6 C7 C8 117.9(3)
C6 C7 C12 120.3(4)
C8 C7 C12 121.8(3)
C9 C8 C7 122.3(3)
C9 C8 H8A 118.8
C7 C8 H8A 118.8
C8 C9 C10 121.2(4)
C8 C9 H9A 119.4
C10 C9 H9A 119.4
C1 C10 C9 122.5(3)
C1 C10 C5 120.0(3)
C9 C10 C5 117.5(3)
O1 C11 H11A 109.5
O1 C11 H11B 109.5
H11A C11 H11B 109.5
O1 C11 H11C 109.5
H11A C11 H11C 109.5
H11B C11 H11C 109.5
C13 C12 C7 109.5(4)
C13 C12 C14 110.2(4)
C7 C12 C14 112.0(3)
C13 C12 H12A 108.3
C7 C12 H12A 108.3
C14 C12 H12A 108.3
O2 C13 O3 121.5(5)
O2 C13 C12 125.8(5)
O3 C13 C12 112.8(5)
C12 C14 H14A 109.5
C12 C14 H14B 109.5
H14A C14 H14B 109.5
C12 C14 H14C 109.5
H14A C14 H14C 109.5
H14B C14 H14C 109.5
C16 C15 O3 114.4(8)
C16 C15 H15A 108.7
O3 C15 H15A 108.7
C16 C15 H15B 108.7
O3 C15 H15B 108.7
H15A C15 H15B 107.6
C15 C16 H16A 109.5
C15 C16 H16B 109.5
H16A C16 H16B 109.5
C15 C16 H16C 109.5
H16A C16 H16C 109.5
H16B C16 H16C 109.5

loop_
_geom_bond_atom_site_label_1
_geom_bond_atom_site_label_2
_geom_bond_distance
O1 C2 1.373(4)
O1 C11 1.425(5)
O2 C13 1.188(6)
O3 C13 1.292(5)
O3 C15 1.486(9)
C1 C2 1.357(5)
C1 C10 1.405(4)
C1 H1A 0.9300
C2 C3 1.429(5)
C3 C4 1.353(4)
C3 H3A 0.9300
C4 C5 1.404(4)
C4 H4A 0.9300
C5 C6 1.409(4)
C5 C10 1.418(5)
C6 C7 1.373(5)
C6 H6A 0.9300
C7 C8 1.400(5)
C7 C12 1.520(5)
C8 C9 1.348(5)
C8 H8A 0.9300
C9 C10 1.411(5)
C9 H9A 0.9300
C11 H11A 0.9600
C11 H11B 0.9600
C11 H11C 0.9600
C12 C13 1.501(7)
C12 C14 1.531(5)
C12 H12A 0.9800
C14 H14A 0.9600
C14 H14B 0.9600
C14 H14C 0.9600
C15 C16 1.223(7)
C15 H15A 0.9700
C15 H15B 0.9700
C16 H16A 0.9600
C16 H16B 0.9600
C16 H16C 0.9600
